data_7707380
loop_
_publ_author_name
'Paparo, Albert'
'Matthews, Aidan J. R.'
'Smith, Cory D.'
'Edwards, Alison J.'
'Yuvaraj, K.'
'Jones, Cameron'

_publ_section_title
;
 N-Heterocyclic carbene, carbodiphosphorane and diphosphine adducts of
 beryllium dihalides: synthesis, characterisation and reduction studies.
;
_journal_issue 22
_journal_name_full 'Dalton transactions (Cambridge, England : 2003)'
_journal_page_first 7604
_journal_page_last 7609
_journal_paper_doi 10.1039/d1dt01393a
_journal_volume 50
_journal_year 2021
_chemical_formula_sum 'C37 H30 Be I2 P2'
_chemical_formula_weight 799.36
_space_group_crystal_system triclinic
_space_group_IT_number 2
_space_group_name_Hall '-P 1'
_space_group_name_H-M_alt 'P -1'
_atom_sites_solution_hydrogens geom
_audit_creation_method SHELXL-2016/6
_audit_update_record
;
2021-04-26 deposited with the CCDC.	2021-05-11 downloaded from the CCDC.
;
_cell_angle_alpha 78.741(2)
_cell_angle_beta 83.467(2)
_cell_angle_gamma 70.283(2)
_cell_formula_units_Z 2
_cell_length_a 10.4186(2)
_cell_length_b 10.7922(2)
_cell_length_c 15.6804(3)
_cell_measurement_reflns_used 13089
_cell_measurement_temperature 123(2)
_cell_measurement_theta_max 31.3200
_cell_measurement_theta_min 3.4380
_cell_volume 1625.59(6)
_computing_cell_refinement 'CrysAlisPro 1.171.40.49a (Rigaku OD, 2019)'
_computing_data_collection 'CrysAlisPro 1.171.40.49a (Rigaku OD, 2019)'
_computing_data_reduction 'CrysAlisPro 1.171.40.49a (Rigaku OD, 2019)'
_computing_structure_refinement 'SHELXL-2016/6 (Sheldrick, 2016)'
_computing_structure_solution 'ShelXS (Sheldrick, 2008)'
_diffrn_ambient_temperature 123(2)
_diffrn_measured_fraction_theta_full 0.998
_diffrn_measured_fraction_theta_max 0.998
_diffrn_measurement_device_type 'XtaLAB Synergy, Dualflex, HyPix'
_diffrn_measurement_method '\w scans'
_diffrn_radiation_type MoK\a
_diffrn_radiation_wavelength 0.71073
_diffrn_reflns_av_R_equivalents 0.0566
_diffrn_reflns_av_unetI/netI 0.0503
_diffrn_reflns_Laue_measured_fraction_full 0.998
_diffrn_reflns_Laue_measured_fraction_max 0.998
_diffrn_reflns_limit_h_max 12
_diffrn_reflns_limit_h_min -12
_diffrn_reflns_limit_k_max 13
_diffrn_reflns_limit_k_min -13
_diffrn_reflns_limit_l_max 18
_diffrn_reflns_limit_l_min -18
_diffrn_reflns_number 23962
_diffrn_reflns_point_group_measured_fraction_full 0.998
_diffrn_reflns_point_group_measured_fraction_max 0.998
_diffrn_reflns_theta_full 25.242
_diffrn_reflns_theta_max 25.500
_diffrn_reflns_theta_min 3.222
_diffrn_source 'micro-focus sealed X-ray tube'
_exptl_absorpt_coefficient_mu 2.058
_exptl_absorpt_correction_T_max 1.00000
_exptl_absorpt_correction_T_min 0.69366
_exptl_absorpt_correction_type multi-scan
_exptl_absorpt_process_details
;
CrysAlisPro 1.171.40.49a (Rigaku Oxford Diffraction, 2019)
Empirical absorption correction using spherical harmonics,
 implemented in SCALE3 ABSPACK scaling algorithm.
;
_exptl_crystal_colour colourless
_exptl_crystal_density_diffrn 1.633
_exptl_crystal_description block
_exptl_crystal_F_000 784
_exptl_crystal_size_max 0.108
_exptl_crystal_size_mid 0.080
_exptl_crystal_size_min 0.070
_refine_diff_density_max 3.170
_refine_diff_density_min -2.055
_refine_diff_density_rms 0.154
_refine_ls_extinction_method none
_refine_ls_goodness_of_fit_ref 1.082
_refine_ls_hydrogen_treatment constr
_refine_ls_matrix_type full
_refine_ls_number_parameters 379
_refine_ls_number_reflns 6024
_refine_ls_number_restraints 0
_refine_ls_restrained_S_all 1.082
_refine_ls_R_factor_all 0.0570
_refine_ls_R_factor_gt 0.0471
_refine_ls_shift/su_max 0.001
_refine_ls_shift/su_mean 0.000
_refine_ls_structure_factor_coef Fsqd
_refine_ls_weighting_details 'w=1/[\s^2^(Fo^2^)+(0.0522P)^2^+10.6132P] where P=(Fo^2^+2Fc^2^)/3'
_refine_ls_weighting_scheme calc
_refine_ls_wR_factor_gt 0.1257
_refine_ls_wR_factor_ref 0.1320
_reflns_Friedel_coverage 0.000
_reflns_number_gt 5073
_reflns_number_total 6024
_reflns_threshold_expression 'I > 2\s(I)'
_cod_data_source_file d1dt01393a2.cif
_cod_data_source_block Cj1483
_cod_depositor_comments 'Adding full bibliography for 7707372--7707383.cif.'
_cod_database_code 7707380
_shelx_shelxl_version_number 2016/6
_shelx_space_group_comment
;
The symmetry employed for this shelxl refinement is uniquely defined
by the following loop, which should always be used as a source of
symmetry information in preference to the above space-group names.
They are only intended as comments.
;
_shelx_estimated_absorpt_t_min 0.808
_shelx_estimated_absorpt_t_max 0.869

loop_
_space_group_symop_operation_xyz
'x, y, z'
'-x, -y, -z'

loop_
_atom_site_label
_atom_site_type_symbol
_atom_site_fract_x
_atom_site_fract_y
_atom_site_fract_z
_atom_site_U_iso_or_equiv
_atom_site_adp_type
_atom_site_occupancy
_atom_site_site_symmetry_order
_atom_site_calc_flag
_atom_site_refinement_flags_posn
_atom_site_refinement_flags_adp
_atom_site_refinement_flags_occupancy
_atom_site_disorder_assembly
_atom_site_disorder_group
I1 I 0.46341(4) 0.39707(4) 0.27115(3) 0.02791(14) Uani 1 1 d . . . . .
P1 P 0.10343(13) 0.71037(13) 0.20076(8) 0.0103(3) Uani 1 1 d . . . . .
C1 C 0.2349(5) 0.7392(5) 0.2400(3) 0.0132(11) Uani 1 1 d . . . . .
Be1 Be 0.4007(8) 0.6291(8) 0.2362(5) 0.0219(16) Uani 1 1 d . . . . .
I2 I 0.58232(4) 0.70279(4) 0.18496(3) 0.03241(15) Uani 1 1 d . . . . .
P2 P 0.21620(13) 0.88391(13) 0.27571(9) 0.0114(3) Uani 1 1 d . . . . .
C2 C 0.1460(5) 0.6619(5) 0.0932(3) 0.0117(10) Uani 1 1 d . . . . .
C3 C 0.0409(6) 0.6673(5) 0.0417(4) 0.0165(11) Uani 1 1 d . . . . .
H3 H -0.051637 0.695998 0.063018 0.020 Uiso 1 1 calc R U . . .
C4 C 0.0726(6) 0.6306(6) -0.0398(4) 0.0224(13) Uani 1 1 d . . . . .
H4 H 0.001524 0.633160 -0.073779 0.027 Uiso 1 1 calc R U . . .
C5 C 0.2066(6) 0.5904(6) -0.0726(4) 0.0212(12) Uani 1 1 d . . . . .
H5 H 0.227535 0.566075 -0.128866 0.025 Uiso 1 1 calc R U . . .
C6 C 0.3105(6) 0.5859(6) -0.0221(4) 0.0208(12) Uani 1 1 d . . . . .
H6 H 0.402779 0.557482 -0.043932 0.025 Uiso 1 1 calc R U . . .
C7 C 0.2803(6) 0.6223(5) 0.0591(4) 0.0166(11) Uani 1 1 d . . . . .
H7 H 0.351894 0.620459 0.092312 0.020 Uiso 1 1 calc R U . . .
C8 C 0.0506(5) 0.5778(5) 0.2702(3) 0.0134(11) Uani 1 1 d . . . . .
C9 C -0.0480(6) 0.5325(6) 0.2448(4) 0.0225(13) Uani 1 1 d . . . . .
H9 H -0.084646 0.567486 0.189006 0.027 Uiso 1 1 calc R U . . .
C10 C -0.0921(7) 0.4373(6) 0.3002(4) 0.0284(14) Uani 1 1 d . . . . .
H10 H -0.160558 0.408715 0.282904 0.034 Uiso 1 1 calc R U . . .
C11 C -0.0379(7) 0.3835(6) 0.3802(4) 0.0263(13) Uani 1 1 d . . . . .
H11 H -0.067075 0.316386 0.417494 0.032 Uiso 1 1 calc R U . . .
C12 C 0.0597(7) 0.4276(6) 0.4062(4) 0.0291(14) Uani 1 1 d . . . . .
H12 H 0.097267 0.391049 0.461635 0.035 Uiso 1 1 calc R U . . .
C13 C 0.1025(6) 0.5254(6) 0.3511(4) 0.0200(12) Uani 1 1 d . . . . .
H13 H 0.168277 0.556344 0.369503 0.024 Uiso 1 1 calc R U . . .
C14 C -0.0501(5) 0.8523(5) 0.1830(3) 0.0106(10) Uani 1 1 d . . . . .
C15 C -0.0476(5) 0.9569(5) 0.1156(4) 0.0153(11) Uani 1 1 d . . . . .
H15 H 0.034704 0.952739 0.081469 0.018 Uiso 1 1 calc R U . . .
C16 C -0.1628(6) 1.0667(6) 0.0976(4) 0.0195(12) Uani 1 1 d . . . . .
H16 H -0.159494 1.136712 0.051017 0.023 Uiso 1 1 calc R U . . .
C17 C -0.2829(6) 1.0747(6) 0.1474(4) 0.0194(12) Uani 1 1 d . . . . .
H17 H -0.362072 1.150207 0.135184 0.023 Uiso 1 1 calc R U . . .
C18 C -0.2872(5) 0.9723(6) 0.2152(4) 0.0199(12) Uani 1 1 d . . . . .
H18 H -0.369569 0.978013 0.249501 0.024 Uiso 1 1 calc R U . . .
C19 C -0.1717(5) 0.8608(5) 0.2336(4) 0.0150(11) Uani 1 1 d . . . . .
H19 H -0.175481 0.790867 0.280141 0.018 Uiso 1 1 calc R U . . .
C20 C 0.3448(5) 0.8451(5) 0.3559(4) 0.0159(11) Uani 1 1 d . . . . .
C21 C 0.3728(6) 0.7246(6) 0.4143(4) 0.0239(13) Uani 1 1 d . . . . .
H21 H 0.324742 0.664701 0.411805 0.029 Uiso 1 1 calc R U . . .
C22 C 0.4702(7) 0.6913(7) 0.4760(4) 0.0307(15) Uani 1 1 d . . . . .
H22 H 0.486435 0.610487 0.516534 0.037 Uiso 1 1 calc R U . . .
C23 C 0.5433(6) 0.7765(7) 0.4780(4) 0.0294(15) Uani 1 1 d . . . . .
H23 H 0.612333 0.752506 0.518512 0.035 Uiso 1 1 calc R U . . .
C24 C 0.5160(6) 0.8958(7) 0.4214(4) 0.0258(14) Uani 1 1 d . . . . .
H24 H 0.565415 0.954575 0.423823 0.031 Uiso 1 1 calc R U . . .
C25 C 0.4167(6) 0.9316(6) 0.3605(4) 0.0207(12) Uani 1 1 d . . . . .
H25 H 0.397940 1.014751 0.322151 0.025 Uiso 1 1 calc R U . . .
C26 C 0.2420(5) 1.0201(5) 0.1945(4) 0.0140(11) Uani 1 1 d . . . . .
C27 C 0.2244(6) 1.1459(6) 0.2136(4) 0.0197(12) Uani 1 1 d . . . . .
H27 H 0.191602 1.164956 0.270224 0.024 Uiso 1 1 calc R U . . .
C28 C 0.2542(6) 1.2435(6) 0.1508(4) 0.0254(13) Uani 1 1 d . . . . .
H28 H 0.242593 1.328720 0.164432 0.030 Uiso 1 1 calc R U . . .
C29 C 0.3009(6) 1.2161(6) 0.0679(4) 0.0263(13) Uani 1 1 d . . . . .
H29 H 0.323289 1.282244 0.025189 0.032 Uiso 1 1 calc R U . . .
C30 C 0.3153(6) 1.0933(6) 0.0470(4) 0.0227(13) Uani 1 1 d . . . . .
H30 H 0.343909 1.076445 -0.010559 0.027 Uiso 1 1 calc R U . . .
C31 C 0.2878(6) 0.9942(6) 0.1106(4) 0.0184(11) Uani 1 1 d . . . . .
H31 H 0.300173 0.908966 0.096680 0.022 Uiso 1 1 calc R U . . .
C32 C 0.0533(5) 0.9539(5) 0.3332(4) 0.0146(11) Uani 1 1 d . . . . .
C33 C -0.0426(5) 1.0761(5) 0.3014(4) 0.0149(11) Uani 1 1 d . . . . .
H33 H -0.023311 1.127773 0.248202 0.018 Uiso 1 1 calc R U . . .
C34 C -0.1670(6) 1.1218(6) 0.3479(4) 0.0201(12) Uani 1 1 d . . . . .
H34 H -0.232090 1.204900 0.326236 0.024 Uiso 1 1 calc R U . . .
C35 C -0.1963(6) 1.0476(6) 0.4252(4) 0.0214(13) Uani 1 1 d . . . . .
H35 H -0.280667 1.079941 0.456911 0.026 Uiso 1 1 calc R U . . .
C36 C -0.1019(6) 0.9253(6) 0.4565(4) 0.0228(13) Uani 1 1 d . . . . .
H36 H -0.121954 0.873417 0.509394 0.027 Uiso 1 1 calc R U . . .
C37 C 0.0213(6) 0.8794(6) 0.4105(4) 0.0193(12) Uani 1 1 d . . . . .
H37 H 0.085157 0.795520 0.432062 0.023 Uiso 1 1 calc R U . . .

loop_
_atom_site_aniso_label
_atom_site_aniso_U_11
_atom_site_aniso_U_22
_atom_site_aniso_U_33
_atom_site_aniso_U_23
_atom_site_aniso_U_13
_atom_site_aniso_U_12
I1 0.0331(2) 0.0148(2) 0.0282(2) -0.00351(15) -0.01025(17) 0.00480(16)
P1 0.0123(6) 0.0085(6) 0.0097(6) -0.0017(5) -0.0013(5) -0.0025(5)
C1 0.017(3) 0.011(2) 0.013(3) -0.006(2) -0.001(2) -0.004(2)
Be1 0.020(4) 0.023(4) 0.020(4) -0.006(3) -0.004(3) -0.002(3)
I2 0.0214(2) 0.0348(3) 0.0432(3) -0.0164(2) 0.00375(18) -0.00802(18)
P2 0.0113(6) 0.0111(6) 0.0122(7) -0.0051(5) -0.0007(5) -0.0023(5)
C2 0.017(3) 0.007(2) 0.011(3) -0.0001(19) -0.001(2) -0.005(2)
C3 0.020(3) 0.019(3) 0.014(3) -0.006(2) 0.000(2) -0.010(2)
C4 0.029(3) 0.025(3) 0.018(3) -0.004(2) -0.008(2) -0.012(3)
C5 0.030(3) 0.018(3) 0.014(3) -0.007(2) -0.001(2) -0.002(2)
C6 0.018(3) 0.017(3) 0.018(3) -0.006(2) 0.001(2) 0.007(2)
C7 0.017(3) 0.015(3) 0.016(3) -0.004(2) -0.006(2) 0.000(2)
C8 0.014(3) 0.009(2) 0.017(3) -0.004(2) 0.001(2) -0.003(2)
C9 0.033(3) 0.017(3) 0.018(3) 0.005(2) -0.007(2) -0.012(3)
C10 0.041(4) 0.023(3) 0.029(4) 0.002(3) -0.007(3) -0.022(3)
C11 0.039(4) 0.021(3) 0.020(3) 0.002(2) 0.000(3) -0.016(3)
C12 0.042(4) 0.024(3) 0.018(3) 0.007(2) -0.006(3) -0.011(3)
C13 0.024(3) 0.019(3) 0.016(3) 0.002(2) -0.005(2) -0.008(2)
C14 0.012(2) 0.010(2) 0.011(3) -0.0037(19) -0.0012(19) -0.004(2)
C15 0.015(3) 0.014(3) 0.017(3) -0.006(2) 0.002(2) -0.004(2)
C16 0.025(3) 0.016(3) 0.013(3) 0.002(2) -0.003(2) -0.003(2)
C17 0.015(3) 0.016(3) 0.026(3) -0.005(2) -0.003(2) -0.001(2)
C18 0.010(3) 0.024(3) 0.026(3) -0.007(2) 0.004(2) -0.006(2)
C19 0.017(3) 0.016(3) 0.014(3) -0.004(2) 0.002(2) -0.009(2)
C20 0.012(3) 0.018(3) 0.018(3) -0.011(2) 0.000(2) -0.002(2)
C21 0.026(3) 0.017(3) 0.028(3) -0.007(2) -0.012(3) -0.002(2)
C22 0.033(4) 0.025(3) 0.031(4) -0.008(3) -0.013(3) 0.001(3)
C23 0.018(3) 0.041(4) 0.029(4) -0.014(3) -0.011(3) -0.001(3)
C24 0.018(3) 0.045(4) 0.023(3) -0.017(3) 0.002(2) -0.016(3)
C25 0.018(3) 0.031(3) 0.018(3) -0.008(2) 0.003(2) -0.012(2)
C26 0.013(3) 0.013(3) 0.017(3) -0.002(2) -0.003(2) -0.005(2)
C27 0.017(3) 0.020(3) 0.025(3) -0.008(2) -0.002(2) -0.006(2)
C28 0.020(3) 0.017(3) 0.042(4) -0.006(3) -0.005(3) -0.007(2)
C29 0.025(3) 0.021(3) 0.033(4) 0.003(3) 0.000(3) -0.011(3)
C30 0.020(3) 0.024(3) 0.022(3) 0.000(2) -0.001(2) -0.005(2)
C31 0.019(3) 0.017(3) 0.018(3) -0.002(2) -0.001(2) -0.005(2)
C32 0.014(3) 0.016(3) 0.017(3) -0.010(2) 0.000(2) -0.005(2)
C33 0.015(3) 0.013(3) 0.019(3) -0.004(2) -0.002(2) -0.007(2)
C34 0.015(3) 0.015(3) 0.031(3) -0.010(2) -0.005(2) -0.002(2)
C35 0.015(3) 0.026(3) 0.030(3) -0.020(3) 0.008(2) -0.011(2)
C36 0.020(3) 0.031(3) 0.019(3) -0.008(2) 0.005(2) -0.010(3)
C37 0.024(3) 0.018(3) 0.015(3) -0.002(2) -0.002(2) -0.005(2)

loop_
_atom_type_symbol
_atom_type_description
_atom_type_scat_dispersion_real
_atom_type_scat_dispersion_imag
_atom_type_scat_source
C C 0.0033 0.0016 'International Tables Vol C Tables 4.2.6.8 and 6.1.1.4'
H H 0.0000 0.0000 'International Tables Vol C Tables 4.2.6.8 and 6.1.1.4'
Be Be 0.0005 0.0002 'International Tables Vol C Tables 4.2.6.8 and 6.1.1.4'
I I -0.4742 1.8119 'International Tables Vol C Tables 4.2.6.8 and 6.1.1.4'
P P 0.1023 0.0942 'International Tables Vol C Tables 4.2.6.8 and 6.1.1.4'

loop_
_geom_angle_atom_site_label_1
_geom_angle_atom_site_label_2
_geom_angle_atom_site_label_3
_geom_angle
_geom_angle_site_symmetry_1
_geom_angle_site_symmetry_3
_geom_angle_publ_flag
C1 P1 C14 115.7(2) . . ?
C1 P1 C8 113.2(3) . . ?
C14 P1 C8 105.9(2) . . ?
C1 P1 C2 112.4(2) . . ?
C14 P1 C2 102.5(2) . . ?
C8 P1 C2 106.2(2) . . ?
P2 C1 P1 122.5(3) . . ?
P2 C1 Be1 115.5(4) . . ?
P1 C1 Be1 121.7(4) . . ?
C1 Be1 I2 121.4(4) . . ?
C1 Be1 I1 125.5(5) . . ?
I2 Be1 I1 112.9(3) . . ?
C1 P2 C26 116.7(3) . . ?
C1 P2 C32 114.8(3) . . ?
C26 P2 C32 106.2(2) . . ?
C1 P2 C20 107.1(2) . . ?
C26 P2 C20 106.0(3) . . ?
C32 P2 C20 105.1(2) . . ?
C7 C2 C3 118.5(5) . . ?
C7 C2 P1 121.6(4) . . ?
C3 C2 P1 119.8(4) . . ?
C4 C3 C2 120.0(5) . . ?
C4 C3 H3 120.0 . . ?
C2 C3 H3 120.0 . . ?
C3 C4 C5 120.8(5) . . ?
C3 C4 H4 119.6 . . ?
C5 C4 H4 119.6 . . ?
C4 C5 C6 119.3(5) . . ?
C4 C5 H5 120.4 . . ?
C6 C5 H5 120.4 . . ?
C7 C6 C5 120.5(5) . . ?
C7 C6 H6 119.8 . . ?
C5 C6 H6 119.8 . . ?
C6 C7 C2 120.9(5) . . ?
C6 C7 H7 119.6 . . ?
C2 C7 H7 119.6 . . ?
C13 C8 C9 118.8(5) . . ?
C13 C8 P1 119.9(4) . . ?
C9 C8 P1 121.2(4) . . ?
C10 C9 C8 120.4(5) . . ?
C10 C9 H9 119.8 . . ?
C8 C9 H9 119.8 . . ?
C11 C10 C9 120.5(6) . . ?
C11 C10 H10 119.7 . . ?
C9 C10 H10 119.7 . . ?
C10 C11 C12 119.7(6) . . ?
C10 C11 H11 120.1 . . ?
C12 C11 H11 120.1 . . ?
C11 C12 C13 119.8(6) . . ?
C11 C12 H12 120.1 . . ?
C13 C12 H12 120.1 . . ?
C8 C13 C12 120.8(6) . . ?
C8 C13 H13 119.6 . . ?
C12 C13 H13 119.6 . . ?
C15 C14 C19 118.8(5) . . ?
C15 C14 P1 118.5(4) . . ?
C19 C14 P1 122.7(4) . . ?
C16 C15 C14 121.1(5) . . ?
C16 C15 H15 119.5 . . ?
C14 C15 H15 119.5 . . ?
C15 C16 C17 120.1(5) . . ?
C15 C16 H16 120.0 . . ?
C17 C16 H16 120.0 . . ?
C16 C17 C18 119.7(5) . . ?
C16 C17 H17 120.1 . . ?
C18 C17 H17 120.1 . . ?
C17 C18 C19 120.7(5) . . ?
C17 C18 H18 119.7 . . ?
C19 C18 H18 119.7 . . ?
C18 C19 C14 119.7(5) . . ?
C18 C19 H19 120.2 . . ?
C14 C19 H19 120.2 . . ?
C25 C20 C21 118.7(5) . . ?
C25 C20 P2 122.2(4) . . ?
C21 C20 P2 119.1(4) . . ?
C22 C21 C20 120.8(6) . . ?
C22 C21 H21 119.6 . . ?
C20 C21 H21 119.6 . . ?
C23 C22 C21 119.7(6) . . ?
C23 C22 H22 120.1 . . ?
C21 C22 H22 120.1 . . ?
C24 C23 C22 120.0(6) . . ?
C24 C23 H23 120.0 . . ?
C22 C23 H23 120.0 . . ?
C23 C24 C25 120.8(6) . . ?
C23 C24 H24 119.6 . . ?
C25 C24 H24 119.6 . . ?
C24 C25 C20 119.9(6) . . ?
C24 C25 H25 120.0 . . ?
C20 C25 H25 120.0 . . ?
C27 C26 C31 119.0(5) . . ?
C27 C26 P2 123.0(4) . . ?
C31 C26 P2 117.9(4) . . ?
C28 C27 C26 120.7(6) . . ?
C28 C27 H27 119.6 . . ?
C26 C27 H27 119.6 . . ?
C29 C28 C27 119.7(6) . . ?
C29 C28 H28 120.2 . . ?
C27 C28 H28 120.2 . . ?
C30 C29 C28 120.5(6) . . ?
C30 C29 H29 119.7 . . ?
C28 C29 H29 119.7 . . ?
C29 C30 C31 119.8(6) . . ?
C29 C30 H30 120.1 . . ?
C31 C30 H30 120.1 . . ?
C30 C31 C26 120.2(5) . . ?
C30 C31 H31 119.9 . . ?
C26 C31 H31 119.9 . . ?
C37 C32 C33 118.8(5) . . ?
C37 C32 P2 118.2(4) . . ?
C33 C32 P2 123.0(4) . . ?
C34 C33 C32 119.8(5) . . ?
C34 C33 H33 120.1 . . ?
C32 C33 H33 120.1 . . ?
C35 C34 C33 120.7(5) . . ?
C35 C34 H34 119.7 . . ?
C33 C34 H34 119.7 . . ?
C34 C35 C36 119.8(5) . . ?
C34 C35 H35 120.1 . . ?
C36 C35 H35 120.1 . . ?
C37 C36 C35 119.8(6) . . ?
C37 C36 H36 120.1 . . ?
C35 C36 H36 120.1 . . ?
C36 C37 C32 121.2(5) . . ?
C36 C37 H37 119.4 . . ?
C32 C37 H37 119.4 . . ?

loop_
_geom_bond_atom_site_label_1
_geom_bond_atom_site_label_2
_geom_bond_distance
_geom_bond_site_symmetry_2
_geom_bond_publ_flag
I1 Be1 2.332(8) . ?
P1 C1 1.705(5) . ?
P1 C14 1.807(5) . ?
P1 C8 1.822(5) . ?
P1 C2 1.825(5) . ?
C1 P2 1.703(5) . ?
C1 Be1 1.737(9) . ?
Be1 I2 2.297(8) . ?
P2 C26 1.819(5) . ?
P2 C32 1.821(5) . ?
P2 C20 1.831(5) . ?
C2 C7 1.394(8) . ?
C2 C3 1.413(7) . ?
C3 C4 1.383(8) . ?
C3 H3 0.9500 . ?
C4 C5 1.384(9) . ?
C4 H4 0.9500 . ?
C5 C6 1.395(9) . ?
C5 H5 0.9500 . ?
C6 C7 1.377(8) . ?
C6 H6 0.9500 . ?
C7 H7 0.9500 . ?
C8 C13 1.375(8) . ?
C8 C9 1.401(8) . ?
C9 C10 1.379(8) . ?
C9 H9 0.9500 . ?
C10 C11 1.373(9) . ?
C10 H10 0.9500 . ?
C11 C12 1.387(9) . ?
C11 H11 0.9500 . ?
C12 C13 1.390(9) . ?
C12 H12 0.9500 . ?
C13 H13 0.9500 . ?
C14 C15 1.392(7) . ?
C14 C19 1.401(7) . ?
C15 C16 1.383(8) . ?
C15 H15 0.9500 . ?
C16 C17 1.383(8) . ?
C16 H16 0.9500 . ?
C17 C18 1.385(8) . ?
C17 H17 0.9500 . ?
C18 C19 1.395(8) . ?
C18 H18 0.9500 . ?
C19 H19 0.9500 . ?
C20 C25 1.395(8) . ?
C20 C21 1.398(8) . ?
C21 C22 1.392(9) . ?
C21 H21 0.9500 . ?
C22 C23 1.384(10) . ?
C22 H22 0.9500 . ?
C23 C24 1.375(10) . ?
C23 H23 0.9500 . ?
C24 C25 1.394(8) . ?
C24 H24 0.9500 . ?
C25 H25 0.9500 . ?
C26 C27 1.395(8) . ?
C26 C31 1.396(8) . ?
C27 C28 1.386(9) . ?
C27 H27 0.9500 . ?
C28 C29 1.386(9) . ?
C28 H28 0.9500 . ?
C29 C30 1.383(9) . ?
C29 H29 0.9500 . ?
C30 C31 1.395(8) . ?
C30 H30 0.9500 . ?
C31 H31 0.9500 . ?
C32 C37 1.391(8) . ?
C32 C33 1.398(8) . ?
C33 C34 1.396(8) . ?
C33 H33 0.9500 . ?
C34 C35 1.381(9) . ?
C34 H34 0.9500 . ?
C35 C36 1.389(9) . ?
C35 H35 0.9500 . ?
C36 C37 1.384(8) . ?
C36 H36 0.9500 . ?
C37 H37 0.9500 . ?

loop_
_geom_torsion_atom_site_label_1
_geom_torsion_atom_site_label_2
_geom_torsion_atom_site_label_3
_geom_torsion_atom_site_label_4
_geom_torsion
_geom_torsion_site_symmetry_1
_geom_torsion_site_symmetry_2
_geom_torsion_site_symmetry_3
_geom_torsion_site_symmetry_4
_geom_torsion_publ_flag
C14 P1 C1 P2 9.5(5) . . . . ?
C8 P1 C1 P2 -113.0(4) . . . . ?
C2 P1 C1 P2 126.7(3) . . . . ?
C14 P1 C1 Be1 -164.1(4) . . . . ?
C8 P1 C1 Be1 73.4(5) . . . . ?
C2 P1 C1 Be1 -46.9(5) . . . . ?
P2 C1 Be1 I2 -42.4(6) . . . . ?
P1 C1 Be1 I2 131.7(4) . . . . ?
P2 C1 Be1 I1 142.2(4) . . . . ?
P1 C1 Be1 I1 -43.7(7) . . . . ?
P1 C1 P2 C26 -88.0(4) . . . . ?
Be1 C1 P2 C26 86.0(5) . . . . ?
P1 C1 P2 C32 37.1(5) . . . . ?
Be1 C1 P2 C32 -148.9(4) . . . . ?
P1 C1 P2 C20 153.4(3) . . . . ?
Be1 C1 P2 C20 -32.6(5) . . . . ?
C1 P1 C2 C7 14.6(5) . . . . ?
C14 P1 C2 C7 139.4(4) . . . . ?
C8 P1 C2 C7 -109.7(5) . . . . ?
C1 P1 C2 C3 -163.9(4) . . . . ?
C14 P1 C2 C3 -39.1(5) . . . . ?
C8 P1 C2 C3 71.8(5) . . . . ?
C7 C2 C3 C4 1.5(8) . . . . ?
P1 C2 C3 C4 180.0(4) . . . . ?
C2 C3 C4 C5 -1.0(9) . . . . ?
C3 C4 C5 C6 0.5(9) . . . . ?
C4 C5 C6 C7 -0.6(9) . . . . ?
C5 C6 C7 C2 1.2(9) . . . . ?
C3 C2 C7 C6 -1.6(8) . . . . ?
P1 C2 C7 C6 179.9(4) . . . . ?
C1 P1 C8 C13 8.9(5) . . . . ?
C14 P1 C8 C13 -118.8(5) . . . . ?
C2 P1 C8 C13 132.7(5) . . . . ?
C1 P1 C8 C9 -174.5(4) . . . . ?
C14 P1 C8 C9 57.8(5) . . . . ?
C2 P1 C8 C9 -50.7(5) . . . . ?
C13 C8 C9 C10 0.2(9) . . . . ?
P1 C8 C9 C10 -176.4(5) . . . . ?
C8 C9 C10 C11 -1.5(10) . . . . ?
C9 C10 C11 C12 1.5(10) . . . . ?
C10 C11 C12 C13 -0.3(10) . . . . ?
C9 C8 C13 C12 1.0(9) . . . . ?
P1 C8 C13 C12 177.7(5) . . . . ?
C11 C12 C13 C8 -1.0(10) . . . . ?
C1 P1 C14 C15 69.4(5) . . . . ?
C8 P1 C14 C15 -164.3(4) . . . . ?
C2 P1 C14 C15 -53.2(4) . . . . ?
C1 P1 C14 C19 -111.2(5) . . . . ?
C8 P1 C14 C19 15.0(5) . . . . ?
C2 P1 C14 C19 126.1(4) . . . . ?
C19 C14 C15 C16 -0.9(8) . . . . ?
P1 C14 C15 C16 178.5(4) . . . . ?
C14 C15 C16 C17 0.7(8) . . . . ?
C15 C16 C17 C18 -0.1(9) . . . . ?
C16 C17 C18 C19 -0.2(9) . . . . ?
C17 C18 C19 C14 0.0(8) . . . . ?
C15 C14 C19 C18 0.5(8) . . . . ?
P1 C14 C19 C18 -178.8(4) . . . . ?
C1 P2 C20 C25 140.5(5) . . . . ?
C26 P2 C20 C25 15.2(5) . . . . ?
C32 P2 C20 C25 -97.0(5) . . . . ?
C1 P2 C20 C21 -39.2(5) . . . . ?
C26 P2 C20 C21 -164.5(4) . . . . ?
C32 P2 C20 C21 83.3(5) . . . . ?
C25 C20 C21 C22 0.1(9) . . . . ?
P2 C20 C21 C22 179.8(5) . . . . ?
C20 C21 C22 C23 -2.0(10) . . . . ?
C21 C22 C23 C24 2.5(10) . . . . ?
C22 C23 C24 C25 -1.1(9) . . . . ?
C23 C24 C25 C20 -0.7(9) . . . . ?
C21 C20 C25 C24 1.2(8) . . . . ?
P2 C20 C25 C24 -178.4(4) . . . . ?
C1 P2 C26 C27 177.2(4) . . . . ?
C32 P2 C26 C27 47.8(5) . . . . ?
C20 P2 C26 C27 -63.7(5) . . . . ?
C1 P2 C26 C31 -5.9(5) . . . . ?
C32 P2 C26 C31 -135.3(4) . . . . ?
C20 P2 C26 C31 113.2(4) . . . . ?
C31 C26 C27 C28 -1.2(8) . . . . ?
P2 C26 C27 C28 175.6(4) . . . . ?
C26 C27 C28 C29 0.5(9) . . . . ?
C27 C28 C29 C30 1.4(9) . . . . ?
C28 C29 C30 C31 -2.5(9) . . . . ?
C29 C30 C31 C26 1.8(9) . . . . ?
C27 C26 C31 C30 0.0(8) . . . . ?
P2 C26 C31 C30 -177.0(4) . . . . ?
C1 P2 C32 C37 62.7(5) . . . . ?
C26 P2 C32 C37 -166.8(4) . . . . ?
C20 P2 C32 C37 -54.7(5) . . . . ?
C1 P2 C32 C33 -114.7(5) . . . . ?
C26 P2 C32 C33 15.8(5) . . . . ?
C20 P2 C32 C33 127.9(5) . . . . ?
C37 C32 C33 C34 1.0(8) . . . . ?
P2 C32 C33 C34 178.3(4) . . . . ?
C32 C33 C34 C35 0.0(8) . . . . ?
C33 C34 C35 C36 -0.8(8) . . . . ?
C34 C35 C36 C37 0.6(9) . . . . ?
C35 C36 C37 C32 0.4(9) . . . . ?
C33 C32 C37 C36 -1.2(8) . . . . ?
P2 C32 C37 C36 -178.6(4) . . . . ?
